data_4109006
loop_
_publ_author_name
'Rajshekhar Ghosh'
'Xiawei Zhang'
'Patrick Achord'
'Thomas J. Emge'
'Karsten Krogh-Jespersen'
'Alan S. Goldman'

_publ_contact_author_address
; 
 Department of Chemistry 
 Rutgers, The State University of New Jersey
 610 Taylor Road
 Piscataway, New Jersey  08854-8087  U.S.A. 
;
_publ_contact_author_email agoldman@rutchem.rutgers.edu
_publ_contact_author_name 'Alan S. Goldman'
_publ_section_title
;
 Dimerization of Alkynes Promoted by a Pincer-Ligated Iridium Complex. C-C
 Reductive Elimination Inhibited by Steric Crowding
;
_journal_name_full 'Journal of the American Chemical Society'
_journal_page_first 853
_journal_page_last 866
_journal_paper_doi 10.1021/ja0647194
_journal_volume 129
_journal_year 2007
_chemical_formula_sum 'C32 H50 Cl Ir P2'
_chemical_formula_weight 724.31
_chemical_name_systematic
; 
 ? 
;
_space_group_IT_number 14
_symmetry_cell_setting monoclinic
_symmetry_space_group_name_Hall '-P 2yn'
_symmetry_space_group_name_H-M 'P 1 21/n 1'
_atom_sites_solution_hydrogens geom
_atom_sites_solution_primary direct
_atom_sites_solution_secondary difmap
_audit_creation_method SHELXL-97
_cell_angle_alpha 90.00
_cell_angle_beta 111.056(1)
_cell_angle_gamma 90.00
_cell_formula_units_Z 4
_cell_length_a 13.6792(7)
_cell_length_b 15.4032(8)
_cell_length_c 15.8231(9)
_cell_measurement_reflns_used 8263
_cell_measurement_temperature 100(2)
_cell_measurement_theta_max 30.57
_cell_measurement_theta_min 2.46
_cell_volume 3111.4(3)
_computing_cell_refinement 'Bruker SMART'
_computing_data_collection 'Bruker SMART'
_computing_data_reduction 'Bruker SAINT'
_computing_molecular_graphics 'Bruker SHELXTL'
_computing_publication_material 'Bruker SHELXTL'
_computing_structure_refinement 'SHELXL-97 (Sheldrick, 1997)'
_computing_structure_solution 'SHELXS-97 (Sheldrick, 1990)'
_diffrn_ambient_temperature 100(2)
_diffrn_measured_fraction_theta_full 0.996
_diffrn_measured_fraction_theta_max 0.996
_diffrn_measurement_device_type 'CCD area detector'
_diffrn_measurement_method 'phi and omega scans'
_diffrn_radiation_monochromator graphite
_diffrn_radiation_source 'fine-focus sealed tube'
_diffrn_radiation_type MoK\a
_diffrn_radiation_wavelength 0.71073
_diffrn_reflns_av_R_equivalents 0.0215
_diffrn_reflns_av_sigmaI/netI 0.0203
_diffrn_reflns_limit_h_max 19
_diffrn_reflns_limit_h_min -19
_diffrn_reflns_limit_k_max 21
_diffrn_reflns_limit_k_min -21
_diffrn_reflns_limit_l_max 22
_diffrn_reflns_limit_l_min -22
_diffrn_reflns_number 36517
_diffrn_reflns_theta_full 30.57
_diffrn_reflns_theta_max 30.57
_diffrn_reflns_theta_min 1.91
_diffrn_standards_decay_% 0
_diffrn_standards_interval_time 0
_diffrn_standards_number 0
_exptl_absorpt_coefficient_mu 4.499
_exptl_absorpt_correction_T_max 0.9999
_exptl_absorpt_correction_T_min 0.4084
_exptl_absorpt_correction_type multi-scan
_exptl_absorpt_process_details 'Bruker SAINT (SADABS)'
_exptl_crystal_colour red
_exptl_crystal_density_diffrn 1.546
_exptl_crystal_description lathe
_exptl_crystal_F_000 1464
_exptl_crystal_size_max 0.34
_exptl_crystal_size_mid 0.18
_exptl_crystal_size_min 0.10
_refine_diff_density_max 1.922
_refine_diff_density_min -0.428
_refine_diff_density_rms 0.099
_refine_ls_extinction_method none
_refine_ls_goodness_of_fit_ref 1.004
_refine_ls_hydrogen_treatment mixed
_refine_ls_matrix_type full
_refine_ls_number_parameters 393
_refine_ls_number_reflns 9516
_refine_ls_number_restraints 0
_refine_ls_restrained_S_all 1.004
_refine_ls_R_factor_all 0.0240
_refine_ls_R_factor_gt 0.0198
_refine_ls_shift/su_max 0.004
_refine_ls_shift/su_mean 0.000
_refine_ls_structure_factor_coef Fsqd
_refine_ls_weighting_details 'calc w=1/[\s^2^(Fo^2^)+(0.0300P)^2^+1.4000P] where P=(Fo^2^+2Fc^2^)/3'
_refine_ls_weighting_scheme calc
_refine_ls_wR_factor_gt 0.0489
_refine_ls_wR_factor_ref 0.0504
_reflns_number_gt 8498
_reflns_number_total 9516
_reflns_threshold_expression >2sigma(I)
_cod_data_source_file ja0647194si20060716_051343.cif
_cod_data_source_block irclvinph
_cod_database_code 4109006

loop_
_symmetry_equiv_pos_as_xyz
'x, y, z'
'-x+1/2, y+1/2, -z+1/2'
'-x, -y, -z'
'x-1/2, -y-1/2, z-1/2'

loop_
_atom_site_label
_atom_site_type_symbol
_atom_site_fract_x
_atom_site_fract_y
_atom_site_fract_z
_atom_site_U_iso_or_equiv
_atom_site_adp_type
_atom_site_occupancy
_atom_site_symmetry_multiplicity
_atom_site_calc_flag
_atom_site_refinement_flags
Ir1 Ir 0.797382(5) 0.626706(4) 0.143051(4) 0.01406(3) Uani 1 1 d .
P1 P 0.72144(4) 0.57363(3) 0.24378(3) 0.01721(9) Uani 1 1 d .
P2 P 0.82299(4) 0.65753(3) 0.00794(3) 0.01685(9) Uani 1 1 d .
Cl1 Cl 0.86042(4) 0.76838(3) 0.21380(3) 0.02123(8) Uani 1 1 d .
C1 C 0.74845(13) 0.51137(11) 0.07990(12) 0.0167(3) Uani 1 1 d .
C2 C 0.68619(14) 0.45317(12) 0.10769(12) 0.0182(3) Uani 1 1 d .
C3 C 0.65687(16) 0.37263(12) 0.06525(14) 0.0216(4) Uani 1 1 d .
H3 H 0.6160 0.3338 0.0856 0.033(7) Uiso 1 1 calc R
C4 C 0.68710(16) 0.34916(13) -0.00641(14) 0.0241(4) Uani 1 1 d .
H4 H 0.6676 0.2942 -0.0346 0.028(6) Uiso 1 1 calc R
C5 C 0.74594(15) 0.40618(13) -0.03681(13) 0.0219(4) Uani 1 1 d .
H5 H 0.7650 0.3907 -0.0869 0.030(7) Uiso 1 1 calc R
C6 C 0.77721(14) 0.48601(12) 0.00585(12) 0.0185(3) Uani 1 1 d .
C7 C 0.64723(15) 0.47933(13) 0.18188(13) 0.0220(4) Uani 1 1 d .
H7A H 0.6555 0.4302 0.2242 0.027(6) Uiso 1 1 calc R
H7B H 0.5719 0.4941 0.1553 0.027(6) Uiso 1 1 calc R
C8 C 0.84173(15) 0.54722(12) -0.02709(13) 0.0208(4) Uani 1 1 d .
H8A H 0.8192 0.5442 -0.0939 0.037(7) Uiso 1 1 calc R
H8B H 0.9167 0.5310 -0.0008 0.032(7) Uiso 1 1 calc R
C9 C 0.61478(16) 0.65397(14) 0.23816(14) 0.0242(4) Uani 1 1 d .
C10 C 0.51861(18) 0.61712(16) 0.25402(18) 0.0319(5) Uani 1 1 d .
H10A H 0.5400 0.5929 0.3153 0.040(7) Uiso 1 1 calc R
H10B H 0.4869 0.5714 0.2096 0.048(8) Uiso 1 1 calc R
H10C H 0.4675 0.6636 0.2474 0.040(7) Uiso 1 1 calc R
C11 C 0.58112(17) 0.68825(16) 0.14058(15) 0.0308(5) Uani 1 1 d .
H11A H 0.5304 0.7354 0.1321 0.046(8) Uiso 1 1 calc R
H11B H 0.5489 0.6411 0.0981 0.036(7) Uiso 1 1 calc R
H11C H 0.6426 0.7101 0.1293 0.044(8) Uiso 1 1 calc R
C12 C 0.65972(17) 0.72992(15) 0.30316(16) 0.0299(4) Uani 1 1 d .
H12A H 0.7207 0.7539 0.2926 0.029(6) Uiso 1 1 calc R
H12B H 0.6810 0.7093 0.3658 0.018(5) Uiso 1 1 calc R
H12C H 0.6062 0.7751 0.2927 0.050(8) Uiso 1 1 calc R
C13 C 0.79528(16) 0.53657(14) 0.36187(13) 0.0249(4) Uani 1 1 d .
C14 C 0.72333(18) 0.51885(17) 0.41526(15) 0.0328(5) Uani 1 1 d .
H14A H 0.6681 0.4781 0.3814 0.039(7) Uiso 1 1 calc R
H14B H 0.6915 0.5734 0.4242 0.037(7) Uiso 1 1 calc R
H14C H 0.7644 0.4937 0.4743 0.036(7) Uiso 1 1 calc R
C15 C 0.85113(18) 0.45154(15) 0.35632(16) 0.0324(5) Uani 1 1 d .
H15A H 0.8957 0.4334 0.4174 0.047(8) Uiso 1 1 calc R
H15B H 0.8944 0.4605 0.3194 0.047(8) Uiso 1 1 calc R
H15C H 0.7989 0.4064 0.3286 0.048(8) Uiso 1 1 calc R
C16 C 0.87819(19) 0.60532(17) 0.41031(15) 0.0336(5) Uani 1 1 d .
H16A H 0.9188 0.5855 0.4718 0.044(8) Uiso 1 1 calc R
H16B H 0.8434 0.6602 0.4132 0.042(8) Uiso 1 1 calc R
H16C H 0.9252 0.6140 0.3767 0.037(8) Uiso 1 1 calc R
C17 C 0.69849(15) 0.69846(13) -0.08124(13) 0.0230(4) Uani 1 1 d .
C18 C 0.61207(17) 0.62963(14) -0.09613(15) 0.0282(4) Uani 1 1 d .
H18A H 0.5454 0.6524 -0.1382 0.030(6) Uiso 1 1 calc R
H18B H 0.6051 0.6158 -0.0381 0.039(8) Uiso 1 1 calc R
H18C H 0.6308 0.5769 -0.1216 0.041(8) Uiso 1 1 calc R
C19 C 0.70886(18) 0.71318(16) -0.17370(14) 0.0315(5) Uani 1 1 d .
H19A H 0.6400 0.7274 -0.2188 0.037(7) Uiso 1 1 calc R
H19B H 0.7357 0.6603 -0.1921 0.050(9) Uiso 1 1 calc R
H19C H 0.7574 0.7613 -0.1691 0.034(7) Uiso 1 1 calc R
C20 C 0.66191(18) 0.78305(15) -0.04962(15) 0.0306(4) Uani 1 1 d .
H20A H 0.7087 0.8307 -0.0512 0.048(8) Uiso 1 1 calc R
H20B H 0.6635 0.7756 0.0124 0.045(8) Uiso 1 1 calc R
H20C H 0.5903 0.7966 -0.0899 0.043(8) Uiso 1 1 calc R
C21 C 0.93809(15) 0.72126(13) 0.00276(13) 0.0219(4) Uani 1 1 d .
C22 C 0.96848(18) 0.69536(16) -0.07857(15) 0.0317(5) Uani 1 1 d .
H22A H 1.0298 0.7290 -0.0774 0.048(8) Uiso 1 1 calc R
H22B H 0.9098 0.7073 -0.1350 0.056(9) Uiso 1 1 calc R
H22C H 0.9852 0.6333 -0.0751 0.037(8) Uiso 1 1 calc R
C23 C 1.03163(15) 0.70062(14) 0.08871(14) 0.0256(4) Uani 1 1 d .
H23A H 1.0941 0.7302 0.0865 0.028(6) Uiso 1 1 calc R
H23B H 1.0437 0.6378 0.0930 0.032(7) Uiso 1 1 calc R
H23C H 1.0170 0.7207 0.1418 0.023(6) Uiso 1 1 calc R
C24 C 0.91777(18) 0.81894(14) 0.00171(15) 0.0308(4) Uani 1 1 d .
H24A H 0.8985 0.8344 0.0538 0.029(6) Uiso 1 1 calc R
H24B H 0.8605 0.8345 -0.0544 0.038(7) Uiso 1 1 calc R
H24C H 0.9813 0.8505 0.0051 0.036(7) Uiso 1 1 calc R
C25 C 1.09030(15) 0.47676(13) 0.26040(13) 0.0216(4) Uani 1 1 d .
C26 C 1.11651(18) 0.39653(15) 0.30390(15) 0.0294(4) Uani 1 1 d .
H26 H 1.0628 0.3555 0.2989 0.031(7) Uiso 1 1 calc R
C27 C 1.2200(2) 0.37588(16) 0.35442(16) 0.0349(5) Uani 1 1 d .
H27 H 1.2361 0.3214 0.3843 0.057(9) Uiso 1 1 calc R
C28 C 1.29937(18) 0.43355(17) 0.36152(15) 0.0353(5) Uani 1 1 d .
H28 H 1.3701 0.4188 0.3956 0.058(9) Uiso 1 1 calc R
C29 C 1.27527(17) 0.51334(16) 0.31854(15) 0.0312(5) Uani 1 1 d .
H29 H 1.3296 0.5535 0.3230 0.029(6) Uiso 1 1 calc R
C30 C 1.17188(16) 0.53476(14) 0.26903(14) 0.0256(4) Uani 1 1 d .
H30 H 1.1563 0.5899 0.2405 0.034(7) Uiso 1 1 calc R
C31 C 0.97977(15) 0.49778(13) 0.20673(13) 0.0216(4) Uani 1 1 d .
H31 H 0.938(2) 0.4498(17) 0.1779(18) 0.033(7) Uiso 1 1 d .
C32 C 0.93994(14) 0.57731(12) 0.20329(12) 0.0176(3) Uani 1 1 d .
H32 H 0.984(2) 0.6183(15) 0.2371(18) 0.022(6) Uiso 1 1 d .

loop_
_atom_site_aniso_label
_atom_site_aniso_U_11
_atom_site_aniso_U_22
_atom_site_aniso_U_33
_atom_site_aniso_U_23
_atom_site_aniso_U_13
_atom_site_aniso_U_12
Ir1 0.01251(4) 0.01614(4) 0.01340(4) -0.00162(2) 0.00448(2) -0.00053(2)
P1 0.0156(2) 0.0206(2) 0.01631(19) -0.00263(17) 0.00687(16) -0.00239(16)
P2 0.0157(2) 0.0207(2) 0.01439(19) -0.00070(16) 0.00569(16) -0.00075(17)
Cl1 0.0218(2) 0.01828(19) 0.0235(2) -0.00532(16) 0.00801(17) -0.00191(15)
C1 0.0119(7) 0.0188(8) 0.0177(7) -0.0006(6) 0.0031(6) 0.0013(6)
C2 0.0157(8) 0.0191(8) 0.0177(8) -0.0008(6) 0.0032(6) 0.0000(6)
C3 0.0197(9) 0.0191(9) 0.0245(9) -0.0011(7) 0.0061(7) -0.0014(7)
C4 0.0229(9) 0.0200(8) 0.0274(10) -0.0071(7) 0.0064(8) -0.0012(7)
C5 0.0201(9) 0.0238(9) 0.0213(8) -0.0066(7) 0.0070(7) 0.0007(7)
C6 0.0142(8) 0.0221(9) 0.0181(8) -0.0029(7) 0.0043(6) -0.0003(6)
C7 0.0210(9) 0.0238(9) 0.0231(9) -0.0026(7) 0.0101(7) -0.0047(7)
C8 0.0188(8) 0.0247(9) 0.0207(8) -0.0050(7) 0.0092(7) -0.0012(7)
C9 0.0193(9) 0.0289(10) 0.0248(9) -0.0033(8) 0.0086(7) 0.0008(7)
C10 0.0233(10) 0.0395(12) 0.0370(12) -0.0075(9) 0.0159(9) -0.0021(9)
C11 0.0224(10) 0.0374(12) 0.0304(10) 0.0028(9) 0.0069(8) 0.0042(8)
C12 0.0272(10) 0.0309(11) 0.0350(11) -0.0078(9) 0.0152(9) 0.0015(8)
C13 0.0242(9) 0.0308(10) 0.0188(8) 0.0030(7) 0.0066(7) -0.0028(8)
C14 0.0341(12) 0.0439(13) 0.0237(10) 0.0039(9) 0.0145(9) -0.0035(10)
C15 0.0279(11) 0.0352(12) 0.0332(11) 0.0096(9) 0.0099(9) 0.0030(9)
C16 0.0287(11) 0.0433(13) 0.0227(10) 0.0010(9) 0.0017(8) -0.0092(10)
C17 0.0201(9) 0.0266(9) 0.0191(8) 0.0023(7) 0.0032(7) 0.0018(7)
C18 0.0179(9) 0.0358(12) 0.0260(10) 0.0037(8) 0.0021(8) 0.0006(8)
C19 0.0314(11) 0.0417(13) 0.0182(9) 0.0051(9) 0.0052(8) -0.0007(9)
C20 0.0296(11) 0.0310(11) 0.0295(10) 0.0052(8) 0.0086(9) 0.0083(9)
C21 0.0201(9) 0.0263(9) 0.0203(8) -0.0006(7) 0.0087(7) -0.0047(7)
C22 0.0303(11) 0.0437(13) 0.0263(10) -0.0027(9) 0.0164(9) -0.0081(9)
C23 0.0190(9) 0.0338(11) 0.0245(9) -0.0017(8) 0.0084(7) -0.0050(8)
C24 0.0343(11) 0.0274(10) 0.0303(10) 0.0017(8) 0.0111(9) -0.0073(9)
C25 0.0191(9) 0.0260(9) 0.0190(8) -0.0031(7) 0.0059(7) 0.0041(7)
C26 0.0276(11) 0.0319(11) 0.0285(10) 0.0038(9) 0.0101(9) 0.0061(8)
C27 0.0313(12) 0.0412(14) 0.0296(12) 0.0088(9) 0.0079(9) 0.0141(10)
C28 0.0235(10) 0.0498(14) 0.0272(10) -0.0034(10) 0.0027(8) 0.0113(10)
C29 0.0190(9) 0.0399(12) 0.0317(11) -0.0082(9) 0.0054(8) 0.0010(8)
C30 0.0205(9) 0.0276(10) 0.0274(10) -0.0036(8) 0.0068(8) 0.0024(7)
C31 0.0169(8) 0.0248(9) 0.0213(8) -0.0026(7) 0.0045(7) 0.0016(7)
C32 0.0142(8) 0.0214(8) 0.0162(7) -0.0010(6) 0.0042(6) -0.0006(6)

loop_
_atom_type_symbol
_atom_type_description
_atom_type_scat_dispersion_real
_atom_type_scat_dispersion_imag
_atom_type_scat_source
C C 0.0033 0.0016 'International Tables Vol C Tables 4.2.6.8 and 6.1.1.4'
H H 0.0000 0.0000 'International Tables Vol C Tables 4.2.6.8 and 6.1.1.4'
P P 0.1023 0.0942 'International Tables Vol C Tables 4.2.6.8 and 6.1.1.4'
Cl Cl 0.1484 0.1585 'International Tables Vol C Tables 4.2.6.8 and 6.1.1.4'
Ir Ir -1.4442 7.9887 'International Tables Vol C Tables 4.2.6.8 and 6.1.1.4'

loop_
_geom_angle_atom_site_label_1
_geom_angle_atom_site_label_2
_geom_angle_atom_site_label_3
_geom_angle
C32 Ir1 C1 89.67(7)
C32 Ir1 P2 94.17(5)
C1 Ir1 P2 81.88(5)
C32 Ir1 P1 97.97(5)
C1 Ir1 P1 83.16(5)
P2 Ir1 P1 160.641(17)
C32 Ir1 Cl1 89.90(6)
C1 Ir1 Cl1 177.13(5)
P2 Ir1 Cl1 95.319(16)
P1 Ir1 Cl1 99.707(16)
C7 P1 C13 106.75(9)
C7 P1 C9 102.88(9)
C13 P1 C9 112.23(9)
C7 P1 Ir1 102.02(6)
C13 P1 Ir1 125.16(7)
C9 P1 Ir1 105.26(7)
C8 P2 C21 105.08(9)
C8 P2 C17 105.67(9)
C21 P2 C17 109.73(9)
C8 P2 Ir1 99.87(6)
C21 P2 Ir1 123.28(6)
C17 P2 Ir1 111.12(7)
C2 C1 C6 117.39(16)
C2 C1 Ir1 122.12(13)
C6 C1 Ir1 120.48(13)
C3 C2 C1 120.98(18)
C3 C2 C7 119.35(17)
C1 C2 C7 119.63(16)
C4 C3 C2 120.35(18)
C4 C3 H3 119.8
C2 C3 H3 119.8
C3 C4 C5 119.89(18)
C3 C4 H4 120.1
C5 C4 H4 120.1
C4 C5 C6 120.35(18)
C4 C5 H5 119.8
C6 C5 H5 119.8
C5 C6 C1 121.00(17)
C5 C6 C8 120.03(17)
C1 C6 C8 118.97(16)
C2 C7 P1 110.10(13)
C2 C7 H7A 109.6
P1 C7 H7A 109.6
C2 C7 H7B 109.6
P1 C7 H7B 109.6
H7A C7 H7B 108.2
C6 C8 P2 108.21(12)
C6 C8 H8A 110.1
P2 C8 H8A 110.1
C6 C8 H8B 110.1
P2 C8 H8B 110.1
H8A C8 H8B 108.4
C12 C9 C10 109.47(17)
C12 C9 C11 108.36(19)
C10 C9 C11 109.05(18)
C12 C9 P1 110.57(14)
C10 C9 P1 116.28(16)
C11 C9 P1 102.69(14)
C9 C10 H10A 109.5
C9 C10 H10B 109.5
H10A C10 H10B 109.5
C9 C10 H10C 109.5
H10A C10 H10C 109.5
H10B C10 H10C 109.5
C9 C11 H11A 109.5
C9 C11 H11B 109.5
H11A C11 H11B 109.5
C9 C11 H11C 109.5
H11A C11 H11C 109.5
H11B C11 H11C 109.5
C9 C12 H12A 109.5
C9 C12 H12B 109.5
H12A C12 H12B 109.5
C9 C12 H12C 109.5
H12A C12 H12C 109.5
H12B C12 H12C 109.5
C14 C13 C15 108.11(18)
C14 C13 C16 110.59(18)
C15 C13 C16 108.82(18)
C14 C13 P1 112.47(15)
C15 C13 P1 107.78(14)
C16 C13 P1 108.97(14)
C13 C14 H14A 109.5
C13 C14 H14B 109.5
H14A C14 H14B 109.5
C13 C14 H14C 109.5
H14A C14 H14C 109.5
H14B C14 H14C 109.5
C13 C15 H15A 109.5
C13 C15 H15B 109.5
H15A C15 H15B 109.5
C13 C15 H15C 109.5
H15A C15 H15C 109.5
H15B C15 H15C 109.5
C13 C16 H16A 109.5
C13 C16 H16B 109.5
H16A C16 H16B 109.5
C13 C16 H16C 109.5
H16A C16 H16C 109.5
H16B C16 H16C 109.5
C19 C17 C18 106.50(17)
C19 C17 C20 109.63(17)
C18 C17 C20 108.07(17)
C19 C17 P2 113.20(15)
C18 C17 P2 108.72(13)
C20 C17 P2 110.51(14)
C17 C18 H18A 109.5
C17 C18 H18B 109.5
H18A C18 H18B 109.5
C17 C18 H18C 109.5
H18A C18 H18C 109.5
H18B C18 H18C 109.5
C17 C19 H19A 109.5
C17 C19 H19B 109.5
H19A C19 H19B 109.5
C17 C19 H19C 109.5
H19A C19 H19C 109.5
H19B C19 H19C 109.5
C17 C20 H20A 109.5
C17 C20 H20B 109.5
H20A C20 H20B 109.5
C17 C20 H20C 109.5
H20A C20 H20C 109.5
H20B C20 H20C 109.5
C23 C21 C24 107.76(17)
C23 C21 C22 107.37(17)
C24 C21 C22 110.39(17)
C23 C21 P2 107.38(13)
C24 C21 P2 111.22(14)
C22 C21 P2 112.48(14)
C21 C22 H22A 109.5
C21 C22 H22B 109.5
H22A C22 H22B 109.5
C21 C22 H22C 109.5
H22A C22 H22C 109.5
H22B C22 H22C 109.5
C21 C23 H23A 109.5
C21 C23 H23B 109.5
H23A C23 H23B 109.5
C21 C23 H23C 109.5
H23A C23 H23C 109.5
H23B C23 H23C 109.5
C21 C24 H24A 109.5
C21 C24 H24B 109.5
H24A C24 H24B 109.5
C21 C24 H24C 109.5
H24A C24 H24C 109.5
H24B C24 H24C 109.5
C26 C25 C30 117.57(19)
C26 C25 C31 120.32(19)
C30 C25 C31 122.11(18)
C27 C26 C25 120.9(2)
C27 C26 H26 119.5
C25 C26 H26 119.5
C28 C27 C26 120.7(2)
C28 C27 H27 119.7
C26 C27 H27 119.7
C27 C28 C29 119.4(2)
C27 C28 H28 120.3
C29 C28 H28 120.3
C28 C29 C30 120.1(2)
C28 C29 H29 119.9
C30 C29 H29 119.9
C29 C30 C25 121.3(2)
C29 C30 H30 119.4
C25 C30 H30 119.4
C32 C31 C25 122.86(18)
C32 C31 H31 122.1(16)
C25 C31 H31 115.0(16)
C31 C32 Ir1 133.38(15)
C31 C32 H32 116.2(16)
Ir1 C32 H32 110.3(16)

loop_
_geom_bond_atom_site_label_1
_geom_bond_atom_site_label_2
_geom_bond_distance
Ir1 C32 1.9886(18)
Ir1 C1 2.0303(18)
Ir1 P2 2.3361(5)
Ir1 P1 2.3405(5)
Ir1 Cl1 2.4628(4)
P1 C7 1.8399(19)
P1 C13 1.866(2)
P1 C9 1.891(2)
P2 C8 1.8336(19)
P2 C21 1.882(2)
P2 C17 1.8874(19)
C1 C2 1.411(3)
C1 C6 1.418(3)
C2 C3 1.399(2)
C2 C7 1.508(3)
C3 C4 1.387(3)
C3 H3 0.9500
C4 C5 1.389(3)
C4 H4 0.9500
C5 C6 1.394(3)
C5 H5 0.9500
C6 C8 1.507(3)
C7 H7A 0.9900
C7 H7B 0.9900
C8 H8A 0.9900
C8 H8B 0.9900
C9 C12 1.533(3)
C9 C10 1.534(3)
C9 C11 1.538(3)
C10 H10A 0.9800
C10 H10B 0.9800
C10 H10C 0.9800
C11 H11A 0.9800
C11 H11B 0.9800
C11 H11C 0.9800
C12 H12A 0.9800
C12 H12B 0.9800
C12 H12C 0.9800
C13 C14 1.534(3)
C13 C15 1.535(3)
C13 C16 1.540(3)
C14 H14A 0.9800
C14 H14B 0.9800
C14 H14C 0.9800
C15 H15A 0.9800
C15 H15B 0.9800
C15 H15C 0.9800
C16 H16A 0.9800
C16 H16B 0.9800
C16 H16C 0.9800
C17 C19 1.537(3)
C17 C18 1.542(3)
C17 C20 1.542(3)
C18 H18A 0.9800
C18 H18B 0.9800
C18 H18C 0.9800
C19 H19A 0.9800
C19 H19B 0.9800
C19 H19C 0.9800
C20 H20A 0.9800
C20 H20B 0.9800
C20 H20C 0.9800
C21 C23 1.529(3)
C21 C24 1.529(3)
C21 C22 1.540(3)
C22 H22A 0.9800
C22 H22B 0.9800
C22 H22C 0.9800
C23 H23A 0.9800
C23 H23B 0.9800
C23 H23C 0.9800
C24 H24A 0.9800
C24 H24B 0.9800
C24 H24C 0.9800
C25 C26 1.397(3)
C25 C30 1.397(3)
C25 C31 1.480(3)
C26 C27 1.390(3)
C26 H26 0.9500
C27 C28 1.376(4)
C27 H27 0.9500
C28 C29 1.386(3)
C28 H28 0.9500
C29 C30 1.388(3)
C29 H29 0.9500
C30 H30 0.9500
C31 C32 1.334(3)
C31 H31 0.94(3)
C32 H32 0.90(3)

loop_
_geom_torsion_atom_site_label_1
_geom_torsion_atom_site_label_2
_geom_torsion_atom_site_label_3
_geom_torsion_atom_site_label_4
_geom_torsion
C32 Ir1 P1 C7 -100.88(9)
C1 Ir1 P1 C7 -12.17(8)
P2 Ir1 P1 C7 27.45(9)
Cl1 Ir1 P1 C7 167.86(7)
C32 Ir1 P1 C13 19.81(10)
C1 Ir1 P1 C13 108.52(10)
P2 Ir1 P1 C13 148.14(9)
Cl1 Ir1 P1 C13 -71.45(9)
C32 Ir1 P1 C9 152.01(9)
C1 Ir1 P1 C9 -119.28(8)
P2 Ir1 P1 C9 -79.66(8)
Cl1 Ir1 P1 C9 60.75(7)
C32 Ir1 P2 C8 63.29(8)
C1 Ir1 P2 C8 -25.78(8)
P1 Ir1 P2 C8 -65.54(8)
Cl1 Ir1 P2 C8 153.58(6)
C32 Ir1 P2 C21 -52.19(10)
C1 Ir1 P2 C21 -141.26(9)
P1 Ir1 P2 C21 178.98(8)
Cl1 Ir1 P2 C21 38.10(8)
C32 Ir1 P2 C17 174.46(9)
C1 Ir1 P2 C17 85.39(8)
P1 Ir1 P2 C17 45.63(9)
Cl1 Ir1 P2 C17 -95.25(7)
C32 Ir1 C1 C2 104.24(15)
P2 Ir1 C1 C2 -161.50(14)
P1 Ir1 C1 C2 6.17(14)
Cl1 Ir1 C1 C2 -174.4(9)
C32 Ir1 C1 C6 -75.08(14)
P2 Ir1 C1 C6 19.18(13)
P1 Ir1 C1 C6 -173.15(14)
Cl1 Ir1 C1 C6 6.3(11)
C6 C1 C2 C3 1.8(3)
Ir1 C1 C2 C3 -177.51(14)
C6 C1 C2 C7 -175.89(16)
Ir1 C1 C2 C7 4.8(2)
C1 C2 C3 C4 -1.2(3)
C7 C2 C3 C4 176.53(18)
C2 C3 C4 C5 -0.6(3)
C3 C4 C5 C6 1.7(3)
C4 C5 C6 C1 -1.0(3)
C4 C5 C6 C8 179.54(18)
C2 C1 C6 C5 -0.7(3)
Ir1 C1 C6 C5 178.63(14)
C2 C1 C6 C8 178.71(16)
Ir1 C1 C6 C8 -1.9(2)
C3 C2 C7 P1 166.31(15)
C1 C2 C7 P1 -15.9(2)
C13 P1 C7 C2 -115.22(14)
C9 P1 C7 C2 126.48(14)
Ir1 P1 C7 C2 17.54(14)
C5 C6 C8 P2 156.73(15)
C1 C6 C8 P2 -22.7(2)
C21 P2 C8 C6 160.27(12)
C17 P2 C8 C6 -83.71(14)
Ir1 P2 C8 C6 31.67(13)
C7 P1 C9 C12 168.04(15)
C13 P1 C9 C12 53.66(18)
Ir1 P1 C9 C12 -85.48(15)
C7 P1 C9 C10 42.42(18)
C13 P1 C9 C10 -71.96(18)
Ir1 P1 C9 C10 148.90(15)
C7 P1 C9 C11 -76.54(15)
C13 P1 C9 C11 169.08(13)
Ir1 P1 C9 C11 29.94(14)
C7 P1 C13 C14 -70.33(17)
C9 P1 C13 C14 41.66(18)
Ir1 P1 C13 C14 171.11(13)
C7 P1 C13 C15 48.73(16)
C9 P1 C13 C15 160.72(14)
Ir1 P1 C13 C15 -69.82(16)
C7 P1 C13 C16 166.67(15)
C9 P1 C13 C16 -81.34(17)
Ir1 P1 C13 C16 48.12(18)
C8 P2 C17 C19 -68.23(17)
C21 P2 C17 C19 44.58(17)
Ir1 P2 C17 C19 -175.65(13)
C8 P2 C17 C18 49.90(16)
C21 P2 C17 C18 162.71(14)
Ir1 P2 C17 C18 -57.52(15)
C8 P2 C17 C20 168.36(14)
C21 P2 C17 C20 -78.83(16)
Ir1 P2 C17 C20 60.94(15)
C8 P2 C21 C23 -79.70(15)
C17 P2 C21 C23 167.10(13)
Ir1 P2 C21 C23 33.21(16)
C8 P2 C21 C24 162.63(14)
C17 P2 C21 C24 49.44(16)
Ir1 P2 C21 C24 -84.46(15)
C8 P2 C21 C22 38.21(17)
C17 P2 C21 C22 -74.98(17)
Ir1 P2 C21 C22 151.12(13)
C30 C25 C26 C27 0.5(3)
C31 C25 C26 C27 179.9(2)
C25 C26 C27 C28 -1.1(4)
C26 C27 C28 C29 0.7(4)
C27 C28 C29 C30 0.2(3)
C28 C29 C30 C25 -0.7(3)
C26 C25 C30 C29 0.4(3)
C31 C25 C30 C29 -179.01(19)
C26 C25 C31 C32 144.1(2)
C30 C25 C31 C32 -36.6(3)
C25 C31 C32 Ir1 -177.60(14)
C1 Ir1 C32 C31 -6.6(2)
P2 Ir1 C32 C31 -88.5(2)
P1 Ir1 C32 C31 76.4(2)
Cl1 Ir1 C32 C31 176.2(2)
